data_7238385
loop_
_publ_author_name
'Seo, Hoe-Joo'
'Song, Myungkwan'
'Jin, Sung-Ho'
'Choi, Jung Hei'
'Yun, Seong-Jae'
'Kim, Young-Inn'

_publ_section_title
;
 Blue phosphorescent iridium(iii) complexes containing
 carbazole-functionalized phenylpyridine for organic light-emitting
 diodes: energy transfer from carbazolyl moieties to iridium(iii) cores
;
_journal_issue 5
_journal_name_full 'RSC Advances'
_journal_page_first 755
_journal_paper_doi 10.1039/c1ra00140j
_journal_volume 1
_journal_year 2011
_chemical_formula_moiety C30H28N2F2
_chemical_formula_sum 'C30 H28 F2 N2'
_chemical_formula_weight 454.54
_chemical_melting_point ?
_chemical_name_common C30H28N2F2
_chemical_name_systematic
;
C30H28N2F2
;
_space_group_IT_number 19
_space_group_name_Hall 'P 2ac 2ab'
_space_group_name_H-M_alt 'P 21 21 21'
_symmetry_cell_setting orthorhombic
_symmetry_space_group_name_H-M 'P 21 21 21'
_atom_sites_solution_hydrogens geom
_atom_sites_solution_primary direct
_atom_sites_solution_secondary difmap
_audit_creation_method SHELXL-97
_cell_angle_alpha 90.00
_cell_angle_beta 90.00
_cell_angle_gamma 90.00
_cell_formula_units_Z 4
_cell_length_a 5.0573(13)
_cell_length_b 14.471(4)
_cell_length_c 31.891(9)
_cell_measurement_reflns_used 7419
_cell_measurement_temperature 293(2)
_cell_measurement_theta_max 27.4835
_cell_measurement_theta_min 3.0910
_cell_volume 2333.9(11)
_computing_cell_refinement 'CrystalClear (Rigaku Corp., 2002)'
_computing_data_collection 'CrystalClear (Rigaku Corp., 2002)'
_computing_data_reduction 'CrystalClear (Rigaku Corp., 2002)'
_computing_publication_material 'Siemens SHELXTL^TM^ 5'
_computing_structure_refinement 'Siemens SHELXTL^TM^ 5'
_computing_structure_solution 'Siemens SHELXTL^TM^ 5'
_diffrn_ambient_temperature 123.1500
_diffrn_measured_fraction_theta_full 0.995
_diffrn_measured_fraction_theta_max 0.995
_diffrn_measurement_device_type 'Rigaku Mercury CCD'
_diffrn_measurement_method \w
_diffrn_radiation_monochromator graphite
_diffrn_radiation_source 'rotating-anode generator'
_diffrn_radiation_type MoK\a
_diffrn_radiation_wavelength 0.71073
_diffrn_reflns_av_R_equivalents 0.0392
_diffrn_reflns_av_sigmaI/netI 0.0361
_diffrn_reflns_limit_h_max 6
_diffrn_reflns_limit_h_min -6
_diffrn_reflns_limit_k_max 17
_diffrn_reflns_limit_k_min -16
_diffrn_reflns_limit_l_max 37
_diffrn_reflns_limit_l_min -34
_diffrn_reflns_number 15000
_diffrn_reflns_theta_full 25.02
_diffrn_reflns_theta_max 25.02
_diffrn_reflns_theta_min 3.09
_exptl_absorpt_coefficient_mu 0.086
_exptl_absorpt_correction_T_max 0.985
_exptl_absorpt_correction_T_min 0.980
_exptl_absorpt_correction_type multi-scan
_exptl_absorpt_process_details 'Sphere (Rigaku CrystalClear)'
_exptl_crystal_colour Colorless
_exptl_crystal_density_diffrn 1.294
_exptl_crystal_density_meas ?
_exptl_crystal_density_method 'not measured'
_exptl_crystal_description block
_exptl_crystal_F_000 960
_exptl_crystal_size_max 0.45
_exptl_crystal_size_mid 0.20
_exptl_crystal_size_min 0.18
_refine_diff_density_max 0.156
_refine_diff_density_min -0.137
_refine_diff_density_rms 0.032
_refine_ls_abs_structure_details 'Flack H D (1983), Acta Cryst. A39, 876-881'
_refine_ls_abs_structure_Flack 1.0(6)
_refine_ls_extinction_method none
_refine_ls_goodness_of_fit_ref 1.082
_refine_ls_hydrogen_treatment constr
_refine_ls_matrix_type full
_refine_ls_number_parameters 307
_refine_ls_number_reflns 4091
_refine_ls_number_restraints 0
_refine_ls_restrained_S_all 1.082
_refine_ls_R_factor_all 0.0360
_refine_ls_R_factor_gt 0.0335
_refine_ls_shift/su_max 0.000
_refine_ls_shift/su_mean 0.000
_refine_ls_structure_factor_coef Fsqd
_refine_ls_weighting_details 'calc w=1/[\s^2^(Fo^2^)+(0.0324P)^2^+0.3353P] where P=(Fo^2^+2Fc^2^)/3'
_refine_ls_weighting_scheme calc
_refine_ls_wR_factor_gt 0.0784
_refine_ls_wR_factor_ref 0.0802
_reflns_number_gt 3884
_reflns_number_total 4091
_reflns_threshold_expression >2sigma(I)
_cod_data_source_file c1ra00140j.txt
_cod_data_source_block 19
_cod_depositor_comments
;
The following automatic conversions were performed:

data item '_chemical_melting_point' value 'not measured' was changed
to '?' -- the value is undefined or not given.

data item '_exptl_absorpt_correction_type' value 'Multi-scan' was
changed to 'multi-scan' in accordance with the
/home/saulius/struct/COD-crude-data/automatic-downloads/DataCite-retrospective/RSC/depositions/lib/dictionaries/cif_core.dic
dictionary named 'cif_core.dic' version 2.4.2 last updated on
2011-04-26.

data item '_symmetry_cell_setting' value 'ORTHORHOMBIC' was changed
to 'orthorhombic' in accordance with the
/home/saulius/struct/COD-crude-data/automatic-downloads/DataCite-retrospective/RSC/depositions/lib/dictionaries/cif_core.dic
dictionary named 'cif_core.dic' version 2.4.2 last updated on
2011-04-26.

data item '_exptl_crystal_density_meas' value 'not measured' was
changed to '?' -- the value is perceived as not measured.

Automatic conversion script
Id: cif_fix_values 6909 2019-04-08 15:41:33Z antanas 
;
_cod_original_sg_symbol_H-M P2(1)2(1)2(1)
_cod_database_code 7238385

loop_
_symmetry_equiv_pos_as_xyz
'x, y, z'
'-x+1/2, -y, z+1/2'
'-x, y+1/2, -z+1/2'
'x+1/2, -y+1/2, -z'

loop_
_atom_site_label
_atom_site_type_symbol
_atom_site_fract_x
_atom_site_fract_y
_atom_site_fract_z
_atom_site_U_iso_or_equiv
_atom_site_adp_type
_atom_site_occupancy
_atom_site_symmetry_multiplicity
_atom_site_calc_flag
_atom_site_refinement_flags
F1 F 0.0988(2) 0.14954(7) 0.10191(3) 0.0354(2) Uani 1 1 d .
F2 F -0.3048(2) -0.09778(6) 0.03312(3) 0.0315(2) Uani 1 1 d .
N1 N -0.7950(3) 0.09302(10) -0.03238(5) 0.0334(4) Uani 1 1 d .
N2 N -0.0485(3) -0.41480(9) 0.21769(4) 0.0263(3) Uani 1 1 d .
C1 C -1.0154(5) -0.18865(14) -0.05598(7) 0.0550(6) Uani 1 1 d .
H1A H -1.1553 -0.1912 -0.0763 0.083 Uiso 1 1 calc R
H1B H -1.0753 -0.2153 -0.0301 0.083 Uiso 1 1 calc R
H1C H -0.8657 -0.2227 -0.0662 0.083 Uiso 1 1 calc R
C2 C -0.9371(4) -0.08953(12) -0.04875(5) 0.0336(4) Uani 1 1 d .
C3 C -1.0659(4) -0.01771(13) -0.06832(5) 0.0343(4) Uani 1 1 d .
H3A H -1.2025 -0.0288 -0.0872 0.041 Uiso 1 1 calc R
C4 C -0.9866(4) 0.07147(13) -0.05913(6) 0.0377(4) Uani 1 1 d .
H4A H -1.0735 0.1197 -0.0726 0.045 Uiso 1 1 calc R
C5 C -0.6684(3) 0.02346(11) -0.01274(5) 0.0261(4) Uani 1 1 d .
C6 C -0.7354(4) -0.06789(12) -0.02073(5) 0.0320(4) Uani 1 1 d .
H6A H -0.6446 -0.1151 -0.0072 0.038 Uiso 1 1 calc R
C7 C -0.4627(3) 0.05365(11) 0.01779(5) 0.0245(4) Uani 1 1 d .
C8 C -0.4328(4) 0.14784(11) 0.02670(5) 0.0285(4) Uani 1 1 d .
H8A H -0.5430 0.1901 0.0134 0.034 Uiso 1 1 calc R
C9 C -0.2453(4) 0.18007(11) 0.05460(5) 0.0308(4) Uani 1 1 d .
H9A H -0.2279 0.2430 0.0598 0.037 Uiso 1 1 calc R
C10 C -0.0855(4) 0.11750(11) 0.07449(5) 0.0278(4) Uani 1 1 d .
C11 C -0.0994(3) 0.02328(11) 0.06799(5) 0.0246(4) Uani 1 1 d .
C12 C -0.2917(3) -0.00471(10) 0.03963(5) 0.0248(4) Uani 1 1 d .
C13 C 0.0814(4) -0.04452(11) 0.08945(5) 0.0271(4) Uani 1 1 d .
H13A H 0.2404 -0.0124 0.0982 0.032 Uiso 1 1 calc R
H13B H 0.1329 -0.0916 0.0694 0.032 Uiso 1 1 calc R
C14 C -0.0408(4) -0.09181(11) 0.12774(5) 0.0271(4) Uani 1 1 d .
H14A H -0.0890 -0.0455 0.1484 0.033 Uiso 1 1 calc R
H14B H -0.2005 -0.1241 0.1194 0.033 Uiso 1 1 calc R
C15 C 0.1519(3) -0.16002(11) 0.14722(5) 0.0248(4) Uani 1 1 d .
H15A H 0.3075 -0.1264 0.1564 0.030 Uiso 1 1 calc R
H15B H 0.2077 -0.2033 0.1257 0.030 Uiso 1 1 calc R
C16 C 0.0436(4) -0.21492(11) 0.18451(5) 0.0282(4) Uani 1 1 d .
H16A H 0.1874 -0.2487 0.1975 0.034 Uiso 1 1 calc R
H16B H -0.0267 -0.1722 0.2051 0.034 Uiso 1 1 calc R
C17 C -0.1717(3) -0.28245(12) 0.17193(6) 0.0309(4) Uani 1 1 d .
H17A H -0.1103 -0.3180 0.1480 0.037 Uiso 1 1 calc R
H17B H -0.3257 -0.2476 0.1630 0.037 Uiso 1 1 calc R
C18 C -0.2552(3) -0.34949(12) 0.20655(6) 0.0318(4) Uani 1 1 d .
H18A H -0.3042 -0.3144 0.2313 0.038 Uiso 1 1 calc R
H18B H -0.4100 -0.3834 0.1973 0.038 Uiso 1 1 calc R
C19 C 0.1192(3) -0.40991(11) 0.25209(5) 0.0256(4) Uani 1 1 d .
C20 C 0.1342(4) -0.34332(12) 0.28358(5) 0.0315(4) Uani 1 1 d .
H20A H 0.0184 -0.2934 0.2842 0.038 Uiso 1 1 calc R
C21 C 0.3265(4) -0.35417(13) 0.31373(5) 0.0354(4) Uani 1 1 d .
H21A H 0.3384 -0.3110 0.3353 0.042 Uiso 1 1 calc R
C22 C 0.5044(4) -0.42811(12) 0.31297(5) 0.0342(4) Uani 1 1 d .
H22A H 0.6342 -0.4328 0.3335 0.041 Uiso 1 1 calc R
C23 C 0.4879(3) -0.49415(12) 0.28185(5) 0.0303(4) Uani 1 1 d .
H23A H 0.6067 -0.5432 0.2812 0.036 Uiso 1 1 calc R
C24 C 0.2912(3) -0.48656(11) 0.25141(5) 0.0248(4) Uani 1 1 d .
C25 C 0.2224(3) -0.54049(11) 0.21501(5) 0.0245(3) Uani 1 1 d .
C26 C 0.3165(4) -0.62282(11) 0.19778(5) 0.0300(4) Uani 1 1 d .
H26A H 0.4552 -0.6544 0.2105 0.036 Uiso 1 1 calc R
C27 C 0.2014(4) -0.65682(12) 0.16174(6) 0.0346(4) Uani 1 1 d .
H27A H 0.2638 -0.7115 0.1500 0.042 Uiso 1 1 calc R
C28 C -0.0073(4) -0.61005(12) 0.14267(5) 0.0349(4) Uani 1 1 d .
H28A H -0.0831 -0.6347 0.1186 0.042 Uiso 1 1 calc R
C29 C -0.1048(4) -0.52798(12) 0.15866(5) 0.0324(4) Uani 1 1 d .
H29A H -0.2428 -0.4968 0.1456 0.039 Uiso 1 1 calc R
C30 C 0.0119(3) -0.49376(11) 0.19512(5) 0.0259(4) Uani 1 1 d .

loop_
_atom_site_aniso_label
_atom_site_aniso_U_11
_atom_site_aniso_U_22
_atom_site_aniso_U_33
_atom_site_aniso_U_23
_atom_site_aniso_U_13
_atom_site_aniso_U_12
F1 0.0430(6) 0.0324(5) 0.0306(5) -0.0027(4) -0.0079(5) -0.0042(5)
F2 0.0365(6) 0.0184(5) 0.0396(6) 0.0023(4) -0.0030(5) -0.0001(4)
N1 0.0342(8) 0.0303(8) 0.0358(8) 0.0105(6) -0.0048(7) -0.0034(7)
N2 0.0260(7) 0.0249(7) 0.0281(7) 0.0057(6) 0.0011(6) 0.0030(6)
C1 0.0675(16) 0.0390(11) 0.0586(14) -0.0171(10) -0.0194(13) -0.0012(11)
C2 0.0396(11) 0.0354(9) 0.0258(9) -0.0081(7) 0.0011(8) -0.0001(9)
C3 0.0315(10) 0.0461(11) 0.0251(9) -0.0001(8) -0.0002(8) -0.0048(9)
C4 0.0335(10) 0.0406(11) 0.0390(11) 0.0143(8) -0.0045(9) -0.0026(9)
C5 0.0297(9) 0.0281(9) 0.0204(8) 0.0039(7) 0.0070(7) 0.0010(7)
C6 0.0387(10) 0.0291(9) 0.0283(9) -0.0017(7) -0.0014(8) 0.0043(8)
C7 0.0289(9) 0.0242(8) 0.0203(8) 0.0027(6) 0.0039(7) -0.0007(7)
C8 0.0374(9) 0.0228(8) 0.0252(9) 0.0050(6) 0.0014(8) 0.0029(8)
C9 0.0452(11) 0.0195(8) 0.0275(9) -0.0009(7) 0.0023(9) 0.0003(8)
C10 0.0338(10) 0.0293(9) 0.0202(8) -0.0012(7) 0.0006(7) -0.0035(8)
C11 0.0265(9) 0.0253(8) 0.0220(8) 0.0050(6) 0.0058(7) -0.0002(7)
C12 0.0317(9) 0.0171(7) 0.0255(8) 0.0017(6) 0.0065(8) -0.0012(7)
C13 0.0286(9) 0.0265(8) 0.0261(9) 0.0027(7) 0.0031(7) 0.0013(8)
C14 0.0275(9) 0.0261(8) 0.0278(9) 0.0049(7) 0.0054(7) 0.0033(8)
C15 0.0259(8) 0.0224(8) 0.0260(9) 0.0012(7) 0.0029(7) 0.0021(7)
C16 0.0308(9) 0.0260(8) 0.0279(9) 0.0044(7) 0.0019(8) 0.0042(8)
C17 0.0248(9) 0.0304(9) 0.0376(10) 0.0102(8) -0.0002(8) 0.0015(8)
C18 0.0252(9) 0.0305(9) 0.0397(10) 0.0094(8) 0.0056(8) 0.0046(8)
C19 0.0259(9) 0.0254(8) 0.0257(9) 0.0055(7) 0.0040(7) -0.0033(7)
C20 0.0348(10) 0.0266(9) 0.0331(10) 0.0011(7) 0.0089(8) -0.0025(8)
C21 0.0421(11) 0.0373(10) 0.0268(9) -0.0020(8) 0.0077(9) -0.0136(9)
C22 0.0352(10) 0.0406(10) 0.0267(9) 0.0068(7) -0.0038(8) -0.0095(9)
C23 0.0283(9) 0.0312(9) 0.0313(9) 0.0089(7) 0.0006(8) -0.0012(8)
C24 0.0244(8) 0.0249(8) 0.0251(8) 0.0074(7) 0.0025(7) -0.0055(7)
C25 0.0238(8) 0.0249(8) 0.0248(8) 0.0055(7) 0.0032(7) -0.0040(7)
C26 0.0307(9) 0.0249(9) 0.0342(10) 0.0051(7) 0.0037(8) -0.0011(8)
C27 0.0417(11) 0.0268(9) 0.0354(10) -0.0023(8) 0.0088(9) -0.0074(9)
C28 0.0407(11) 0.0354(9) 0.0285(9) -0.0001(7) -0.0003(9) -0.0114(9)
C29 0.0303(10) 0.0373(10) 0.0297(9) 0.0081(8) -0.0028(8) -0.0060(8)
C30 0.0250(9) 0.0255(8) 0.0271(8) 0.0057(7) 0.0030(7) -0.0025(7)

loop_
_atom_type_symbol
_atom_type_description
_atom_type_scat_dispersion_real
_atom_type_scat_dispersion_imag
_atom_type_scat_source
C C 0.0033 0.0016 'International Tables Vol C Tables 4.2.6.8 and 6.1.1.4'
H H 0.0000 0.0000 'International Tables Vol C Tables 4.2.6.8 and 6.1.1.4'
N N 0.0061 0.0033 'International Tables Vol C Tables 4.2.6.8 and 6.1.1.4'
F F 0.0171 0.0103 'International Tables Vol C Tables 4.2.6.8 and 6.1.1.4'

loop_
_geom_angle_atom_site_label_1
_geom_angle_atom_site_label_2
_geom_angle_atom_site_label_3
_geom_angle
C4 N1 C5 118.03(15)
C30 N2 C19 108.55(13)
C30 N2 C18 124.62(15)
C19 N2 C18 126.84(14)
C2 C1 H1A 109.5
C2 C1 H1B 109.5
H1A C1 H1B 109.5
C2 C1 H1C 109.5
H1A C1 H1C 109.5
H1B C1 H1C 109.5
C3 C2 C6 117.92(17)
C3 C2 C1 121.69(18)
C6 C2 C1 120.36(17)
C2 C3 C4 118.11(17)
C2 C3 H3A 120.9
C4 C3 H3A 120.9
N1 C4 C3 124.53(17)
N1 C4 H4A 117.7
C3 C4 H4A 117.7
N1 C5 C6 120.67(16)
N1 C5 C7 114.61(14)
C6 C5 C7 124.71(15)
C5 C6 C2 120.73(16)
C5 C6 H6A 119.6
C2 C6 H6A 119.6
C12 C7 C8 114.91(15)
C12 C7 C5 125.55(14)
C8 C7 C5 119.54(15)
C9 C8 C7 122.22(16)
C9 C8 H8A 118.9
C7 C8 H8A 118.9
C10 C9 C8 118.69(15)
C10 C9 H9A 120.7
C8 C9 H9A 120.7
F1 C10 C9 118.49(14)
F1 C10 C11 117.91(15)
C9 C10 C11 123.60(16)
C10 C11 C12 114.92(15)
C10 C11 C13 122.99(16)
C12 C11 C13 122.09(14)
F2 C12 C11 114.90(14)
F2 C12 C7 119.45(14)
C11 C12 C7 125.65(15)
C11 C13 C14 114.15(14)
C11 C13 H13A 108.7
C14 C13 H13A 108.7
C11 C13 H13B 108.7
C14 C13 H13B 108.7
H13A C13 H13B 107.6
C15 C14 C13 110.95(14)
C15 C14 H14A 109.4
C13 C14 H14A 109.4
C15 C14 H14B 109.4
C13 C14 H14B 109.4
H14A C14 H14B 108.0
C14 C15 C16 115.14(14)
C14 C15 H15A 108.5
C16 C15 H15A 108.5
C14 C15 H15B 108.5
C16 C15 H15B 108.5
H15A C15 H15B 107.5
C17 C16 C15 112.69(14)
C17 C16 H16A 109.1
C15 C16 H16A 109.1
C17 C16 H16B 109.1
C15 C16 H16B 109.1
H16A C16 H16B 107.8
C16 C17 C18 114.59(15)
C16 C17 H17A 108.6
C18 C17 H17A 108.6
C16 C17 H17B 108.6
C18 C17 H17B 108.6
H17A C17 H17B 107.6
N2 C18 C17 112.99(14)
N2 C18 H18A 109.0
C17 C18 H18A 109.0
N2 C18 H18B 109.0
C17 C18 H18B 109.0
H18A C18 H18B 107.8
N2 C19 C20 129.61(16)
N2 C19 C24 108.96(14)
C20 C19 C24 121.43(16)
C21 C20 C19 117.57(17)
C21 C20 H20A 121.2
C19 C20 H20A 121.2
C20 C21 C22 121.99(17)
C20 C21 H21A 119.0
C22 C21 H21A 119.0
C23 C22 C21 120.23(17)
C23 C22 H22A 119.9
C21 C22 H22A 119.9
C22 C23 C24 119.29(16)
C22 C23 H23A 120.4
C24 C23 H23A 120.4
C23 C24 C19 119.45(15)
C23 C24 C25 133.66(16)
C19 C24 C25 106.81(14)
C26 C25 C30 119.28(16)
C26 C25 C24 134.19(16)
C30 C25 C24 106.53(14)
C27 C26 C25 119.27(17)
C27 C26 H26A 120.4
C25 C26 H26A 120.4
C26 C27 C28 120.66(17)
C26 C27 H27A 119.7
C28 C27 H27A 119.7
C29 C28 C27 121.74(17)
C29 C28 H28A 119.1
C27 C28 H28A 119.1
C28 C29 C30 117.49(17)
C28 C29 H29A 121.3
C30 C29 H29A 121.3
N2 C30 C29 129.29(16)
N2 C30 C25 109.15(14)
C29 C30 C25 121.56(16)

loop_
_geom_bond_atom_site_label_1
_geom_bond_atom_site_label_2
_geom_bond_distance
F1 C10 1.360(2)
F2 C12 1.3643(18)
N1 C4 1.328(2)
N1 C5 1.347(2)
N2 C30 1.385(2)
N2 C19 1.388(2)
N2 C18 1.453(2)
C1 C2 1.506(3)
C1 H1A 0.9600
C1 H1B 0.9600
C1 H1C 0.9600
C2 C3 1.376(3)
C2 C6 1.392(3)
C3 C4 1.383(3)
C3 H3A 0.9300
C4 H4A 0.9300
C5 C6 1.388(2)
C5 C7 1.490(2)
C6 H6A 0.9300
C7 C12 1.395(2)
C7 C8 1.400(2)
C8 C9 1.382(2)
C8 H8A 0.9300
C9 C10 1.369(2)
C9 H9A 0.9300
C10 C11 1.381(2)
C11 C12 1.389(2)
C11 C13 1.505(2)
C13 C14 1.530(2)
C13 H13A 0.9700
C13 H13B 0.9700
C14 C15 1.520(2)
C14 H14A 0.9700
C14 H14B 0.9700
C15 C16 1.531(2)
C15 H15A 0.9700
C15 H15B 0.9700
C16 C17 1.517(2)
C16 H16A 0.9700
C16 H16B 0.9700
C17 C18 1.529(2)
C17 H17A 0.9700
C17 H17B 0.9700
C18 H18A 0.9700
C18 H18B 0.9700
C19 C20 1.394(2)
C19 C24 1.410(2)
C20 C21 1.377(3)
C20 H20A 0.9300
C21 C22 1.398(3)
C21 H21A 0.9300
C22 C23 1.380(2)
C22 H22A 0.9300
C23 C24 1.394(2)
C23 H23A 0.9300
C24 C25 1.442(2)
C25 C26 1.395(2)
C25 C30 1.412(2)
C26 C27 1.379(2)
C26 H26A 0.9300
C27 C28 1.394(3)
C27 H27A 0.9300
C28 C29 1.383(3)
C28 H28A 0.9300
C29 C30 1.395(2)
C29 H29A 0.9300
